data_7015531
loop_
_publ_author_name
'Brotherton, Wendy S.'
'Guha, Pampa M.'
'Phan, Hoa'
'Clark, Ronald J.'
'Shatruk, Michael'
'Zhu, Lei'

_publ_section_title
;
 Tridentate complexes of
 2,6-bis(4-substituted-1,2,3-triazol-1-ylmethyl)pyridine and its
 organic azide precursors: an application of the copper(II)
 acetate-accelerated azide-alkyne cycloaddition.
;
_journal_issue 14
_journal_name_full 'Dalton transactions (Cambridge, England : 2003)'
_journal_page_first 3655
_journal_page_last 3665
_journal_paper_doi 10.1039/c0dt01702g
_journal_volume 40
_journal_year 2011
_chemical_formula_moiety 'C12 H12 Cl2 Cu N8'
_chemical_formula_sum 'C12 H12 Cl2 Cu N8'
_chemical_formula_weight 402.74
_chemical_name_systematic
;
?
;
_space_group_IT_number 14
_symmetry_cell_setting monoclinic
_symmetry_space_group_name_Hall '-P 2yn'
_symmetry_space_group_name_H-M 'P 1 21/n 1'
_atom_sites_solution_hydrogens geom
_atom_sites_solution_primary direct
_atom_sites_solution_secondary difmap
_audit_creation_method SHELXL-97
_cell_angle_alpha 90.00
_cell_angle_beta 100.6930(10)
_cell_angle_gamma 90.00
_cell_formula_units_Z 2
_cell_length_a 8.3249(8)
_cell_length_b 9.4048(9)
_cell_length_c 10.0280(9)
_cell_measurement_reflns_used 5099
_cell_measurement_temperature 153(2)
_cell_measurement_theta_max 28.84
_cell_measurement_theta_min 2.93
_cell_volume 771.50(13)
_computing_cell_refinement 'Bruker SAINT'
_computing_data_collection 'Bruker APEX2'
_computing_data_reduction 'Bruker SAINT'
_computing_molecular_graphics 'Bruker SHELXTL'
_computing_publication_material 'Bruker SHELXTL'
_computing_structure_refinement 'SHELXL-97 (Sheldrick, 2008)'
_computing_structure_solution 'SHELXS-97 (Sheldrick, 2008)'
_diffrn_ambient_temperature 153(2)
_diffrn_measured_fraction_theta_full 0.990
_diffrn_measured_fraction_theta_max 0.990
_diffrn_measurement_device_type 'Bruker APEX-II CCD'
_diffrn_measurement_method '\f and \w scans'
_diffrn_radiation_monochromator graphite
_diffrn_radiation_source 'fine-focus sealed tube'
_diffrn_radiation_type MoK\a
_diffrn_radiation_wavelength 0.71073
_diffrn_reflns_av_R_equivalents 0.0187
_diffrn_reflns_av_sigmaI/netI 0.0144
_diffrn_reflns_limit_h_max 11
_diffrn_reflns_limit_h_min -11
_diffrn_reflns_limit_k_max 12
_diffrn_reflns_limit_k_min -12
_diffrn_reflns_limit_l_max 13
_diffrn_reflns_limit_l_min -13
_diffrn_reflns_number 8675
_diffrn_reflns_theta_full 28.27
_diffrn_reflns_theta_max 28.27
_diffrn_reflns_theta_min 2.93
_exptl_absorpt_coefficient_mu 1.773
_exptl_absorpt_correction_T_max 0.8553
_exptl_absorpt_correction_T_min 0.6937
_exptl_absorpt_correction_type empirical
_exptl_absorpt_process_details SADABS
_exptl_crystal_colour blue
_exptl_crystal_density_diffrn 1.734
_exptl_crystal_density_method 'not measured'
_exptl_crystal_description parallelpiped
_exptl_crystal_F_000 406
_exptl_crystal_size_max 0.22
_exptl_crystal_size_mid 0.09
_exptl_crystal_size_min 0.09
_refine_diff_density_max 0.372
_refine_diff_density_min -0.273
_refine_diff_density_rms 0.054
_refine_ls_extinction_method none
_refine_ls_goodness_of_fit_ref 1.012
_refine_ls_hydrogen_treatment constr
_refine_ls_matrix_type full
_refine_ls_number_parameters 106
_refine_ls_number_reflns 1897
_refine_ls_number_restraints 0
_refine_ls_restrained_S_all 1.012
_refine_ls_R_factor_all 0.0224
_refine_ls_R_factor_gt 0.0204
_refine_ls_shift/su_max 0.000
_refine_ls_shift/su_mean 0.000
_refine_ls_structure_factor_coef Fsqd
_refine_ls_weighting_details 'calc w=1/[\s^2^(Fo^2^)+(0.0272P)^2^+0.4555P] where P=(Fo^2^+2Fc^2^)/3'
_refine_ls_weighting_scheme calc
_refine_ls_wR_factor_gt 0.0537
_refine_ls_wR_factor_ref 0.0548
_reflns_number_gt 1748
_reflns_number_total 1897
_reflns_threshold_expression >2sigma(I)
_cod_data_source_file c0dt01702g.txt
_cod_data_source_block zhu69
_cod_depositor_comments
;
The following automatic conversions were performed:
'_symmetry_cell_setting' value 'Monoclinic' changed to 'monoclinic'
according to '/home/saulius/struct/CIF-dictionaries/cif_core.dic'
dictionary named 'cif_core.dic' version 2.4.1 from 2010-06-29.

Automatic conversion script
Id: cif_fix_enum 1555 2011-01-17 13:19:09Z saulius 
;
_cod_original_sg_symbol_Hall -P2yn
_cod_original_sg_symbol_H-M P2(1)/n
_cod_database_code 7015531

loop_
_symmetry_equiv_pos_as_xyz
'x, y, z'
'-x+1/2, y+1/2, -z+1/2'
'-x, -y, -z'
'x-1/2, -y-1/2, z-1/2'

loop_
_atom_site_label
_atom_site_type_symbol
_atom_site_fract_x
_atom_site_fract_y
_atom_site_fract_z
_atom_site_U_iso_or_equiv
_atom_site_adp_type
_atom_site_occupancy
_atom_site_symmetry_multiplicity
_atom_site_calc_flag
_atom_site_refinement_flags
_atom_site_disorder_assembly
_atom_site_disorder_group
Cu1 Cu 0.0000 0.0000 0.5000 0.01704(8) Uani 1 2 d S . .
Cl1 Cl 0.04852(4) -0.06453(4) 0.28700(3) 0.02340(9) Uani 1 1 d . . .
C1 C 0.26843(17) 0.19738(15) 0.49467(14) 0.0203(3) Uani 1 1 d . . .
H1 H 0.1887 0.2441 0.4293 0.024 Uiso 1 1 calc R . .
C2 C 0.42141(18) 0.25837(16) 0.53052(14) 0.0231(3) Uani 1 1 d . . .
H2 H 0.4456 0.3467 0.4927 0.028 Uiso 1 1 calc R . .
C3 C 0.53903(18) 0.18744(17) 0.62325(15) 0.0241(3) Uani 1 1 d . . .
H3 H 0.6450 0.2271 0.6506 0.029 Uiso 1 1 calc R . .
C4 C 0.49999(17) 0.05814(16) 0.67537(14) 0.0219(3) Uani 1 1 d . . .
H4 H 0.5801 0.0065 0.7363 0.026 Uiso 1 1 calc R . .
C5 C 0.34229(18) 0.00471(14) 0.63752(14) 0.0181(3) Uani 1 1 d . . .
C6 C 0.29336(18) -0.13090(15) 0.69982(14) 0.0226(3) Uani 1 1 d . . .
H6A H 0.3875 -0.1971 0.7156 0.027 Uiso 1 1 calc R . .
H6B H 0.2635 -0.1093 0.7887 0.027 Uiso 1 1 calc R . .
N1 N 0.22778(14) 0.07454(12) 0.54860(11) 0.0178(2) Uani 1 1 d . . .
N2 N 0.15285(15) -0.20031(13) 0.61066(13) 0.0238(3) Uani 1 1 d . . .
N3 N 0.18027(15) -0.31372(13) 0.55719(12) 0.0237(3) Uani 1 1 d . . .
N4 N 0.1847(2) -0.41826(16) 0.50267(16) 0.0379(3) Uani 1 1 d . . .

loop_
_atom_site_aniso_label
_atom_site_aniso_U_11
_atom_site_aniso_U_22
_atom_site_aniso_U_33
_atom_site_aniso_U_23
_atom_site_aniso_U_13
_atom_site_aniso_U_12
Cu1 0.01618(12) 0.01611(12) 0.01861(12) -0.00033(8) 0.00263(9) -0.00052(8)
Cl1 0.02226(17) 0.02689(18) 0.02144(17) -0.00485(13) 0.00505(13) -0.00116(13)
C1 0.0221(7) 0.0194(7) 0.0196(6) 0.0008(5) 0.0040(5) 0.0012(5)
C2 0.0263(7) 0.0208(7) 0.0241(7) -0.0005(5) 0.0097(6) -0.0031(6)
C3 0.0195(6) 0.0297(7) 0.0234(7) -0.0046(6) 0.0048(5) -0.0036(6)
C4 0.0197(7) 0.0265(7) 0.0192(6) -0.0023(5) 0.0026(5) 0.0023(6)
C5 0.0206(7) 0.0183(6) 0.0159(6) -0.0019(5) 0.0045(5) 0.0028(5)
C6 0.0261(7) 0.0187(6) 0.0216(7) 0.0024(5) 0.0008(5) 0.0006(5)
N1 0.0188(5) 0.0168(5) 0.0177(5) -0.0008(4) 0.0035(4) 0.0008(4)
N2 0.0246(6) 0.0174(6) 0.0289(6) 0.0007(5) 0.0037(5) 0.0009(5)
N3 0.0252(6) 0.0209(6) 0.0246(6) 0.0032(5) 0.0040(5) -0.0010(5)
N4 0.0439(9) 0.0282(7) 0.0391(8) -0.0078(6) 0.0012(7) 0.0027(6)

loop_
_atom_type_symbol
_atom_type_description
_atom_type_scat_dispersion_real
_atom_type_scat_dispersion_imag
_atom_type_scat_source
C C 0.0033 0.0016 'International Tables Vol C Tables 4.2.6.8 and 6.1.1.4'
H H 0.0000 0.0000 'International Tables Vol C Tables 4.2.6.8 and 6.1.1.4'
N N 0.0061 0.0033 'International Tables Vol C Tables 4.2.6.8 and 6.1.1.4'
Cl Cl 0.1484 0.1585 'International Tables Vol C Tables 4.2.6.8 and 6.1.1.4'
Cu Cu 0.3201 1.2651 'International Tables Vol C Tables 4.2.6.8 and 6.1.1.4'

loop_
_geom_angle_atom_site_label_1
_geom_angle_atom_site_label_2
_geom_angle_atom_site_label_3
_geom_angle
_geom_angle_site_symmetry_1
_geom_angle_site_symmetry_3
_geom_angle_publ_flag
N1 Cu1 N1 180.0 3_556 . ?
N1 Cu1 Cl1 89.82(3) 3_556 3_556 ?
N1 Cu1 Cl1 90.18(3) . 3_556 ?
N1 Cu1 Cl1 90.18(3) 3_556 . ?
N1 Cu1 Cl1 89.82(3) . . ?
Cl1 Cu1 Cl1 180.0 3_556 . ?
N1 Cu1 N2 76.52(4) 3_556 3_556 ?
N1 Cu1 N2 103.48(4) . 3_556 ?
Cl1 Cu1 N2 92.97(3) 3_556 3_556 ?
Cl1 Cu1 N2 87.03(3) . 3_556 ?
N1 Cu1 N2 103.48(4) 3_556 . ?
N1 Cu1 N2 76.52(4) . . ?
Cl1 Cu1 N2 87.03(3) 3_556 . ?
Cl1 Cu1 N2 92.97(3) . . ?
N2 Cu1 N2 180.0 3_556 . ?
N1 C1 C2 122.70(13) . . ?
N1 C1 H1 118.6 . . ?
C2 C1 H1 118.6 . . ?
C1 C2 C3 118.40(13) . . ?
C1 C2 H2 120.8 . . ?
C3 C2 H2 120.8 . . ?
C4 C3 C2 119.23(13) . . ?
C4 C3 H3 120.4 . . ?
C2 C3 H3 120.4 . . ?
C3 C4 C5 119.31(13) . . ?
C3 C4 H4 120.3 . . ?
C5 C4 H4 120.3 . . ?
N1 C5 C4 121.33(13) . . ?
N1 C5 C6 118.24(12) . . ?
C4 C5 C6 120.39(13) . . ?
N2 C6 C5 111.42(11) . . ?
N2 C6 H6A 109.3 . . ?
C5 C6 H6A 109.3 . . ?
N2 C6 H6B 109.3 . . ?
C5 C6 H6B 109.3 . . ?
H6A C6 H6B 108.0 . . ?
C1 N1 C5 118.96(12) . . ?
C1 N1 Cu1 120.13(9) . . ?
C5 N1 Cu1 120.89(9) . . ?
N3 N2 C6 116.93(12) . . ?
N3 N2 Cu1 126.63(10) . . ?
C6 N2 Cu1 102.82(8) . . ?
N4 N3 N2 171.33(16) . . ?

loop_
_geom_bond_atom_site_label_1
_geom_bond_atom_site_label_2
_geom_bond_distance
_geom_bond_site_symmetry_2
_geom_bond_publ_flag
Cu1 N1 1.9954(12) 3_556 ?
Cu1 N1 1.9955(12) . ?
Cu1 Cl1 2.3268(4) 3_556 ?
Cu1 Cl1 2.3268(4) . ?
Cu1 N2 2.4240(12) 3_556 ?
Cu1 N2 2.4240(12) . ?
C1 N1 1.3452(18) . ?
C1 C2 1.382(2) . ?
C1 H1 0.9500 . ?
C2 C3 1.389(2) . ?
C2 H2 0.9500 . ?
C3 C4 1.386(2) . ?
C3 H3 0.9500 . ?
C4 C5 1.391(2) . ?
C4 H4 0.9500 . ?
C5 N1 1.3489(18) . ?
C5 C6 1.5091(19) . ?
C6 N2 1.4852(19) . ?
C6 H6A 0.9900 . ?
C6 H6B 0.9900 . ?
N2 N3 1.2340(18) . ?
N3 N4 1.1289(19) . ?

loop_
_geom_torsion_atom_site_label_1
_geom_torsion_atom_site_label_2
_geom_torsion_atom_site_label_3
_geom_torsion_atom_site_label_4
_geom_torsion
_geom_torsion_site_symmetry_1
_geom_torsion_site_symmetry_2
_geom_torsion_site_symmetry_3
_geom_torsion_site_symmetry_4
_geom_torsion_publ_flag
N1 C1 C2 C3 1.9(2) . . . . ?
C1 C2 C3 C4 0.6(2) . . . . ?
C2 C3 C4 C5 -2.3(2) . . . . ?
C3 C4 C5 N1 1.6(2) . . . . ?
C3 C4 C5 C6 -175.94(13) . . . . ?
N1 C5 C6 N2 25.89(17) . . . . ?
C4 C5 C6 N2 -156.48(13) . . . . ?
C2 C1 N1 C5 -2.6(2) . . . . ?
C2 C1 N1 Cu1 176.13(10) . . . . ?
C4 C5 N1 C1 0.80(19) . . . . ?
C6 C5 N1 C1 178.41(12) . . . . ?
C4 C5 N1 Cu1 -177.92(10) . . . . ?
C6 C5 N1 Cu1 -0.30(16) . . . . ?
Cl1 Cu1 N1 C1 -106.31(10) 3_556 . . . ?
Cl1 Cu1 N1 C1 73.69(10) . . . . ?
N2 Cu1 N1 C1 -13.22(11) 3_556 . . . ?
N2 Cu1 N1 C1 166.78(11) . . . . ?
Cl1 Cu1 N1 C5 72.39(10) 3_556 . . . ?
Cl1 Cu1 N1 C5 -107.61(10) . . . . ?
N2 Cu1 N1 C5 165.48(10) 3_556 . . . ?
N2 Cu1 N1 C5 -14.52(10) . . . . ?
C5 C6 N2 N3 111.14(14) . . . . ?
C5 C6 N2 Cu1 -32.17(12) . . . . ?
N1 Cu1 N2 N3 67.01(13) 3_556 . . . ?
N1 Cu1 N2 N3 -112.99(13) . . . . ?
Cl1 Cu1 N2 N3 156.11(12) 3_556 . . . ?
Cl1 Cu1 N2 N3 -23.89(12) . . . . ?
N1 Cu1 N2 C6 -154.57(8) 3_556 . . . ?
N1 Cu1 N2 C6 25.43(8) . . . . ?
Cl1 Cu1 N2 C6 -65.47(8) 3_556 . . . ?
Cl1 Cu1 N2 C6 114.53(8) . . . . ?
